data_9013294
loop_
_publ_author_name
'Bonazzi, P.'
'Holtstam, D.'
'Bindi, L.'
'Nysten, P.'
'Capitani, G.'

_publ_section_title
;Multi-analytical approach to solve the puzzle of an allanite-subgroup mineral
 from Kesebol, Vastra Gotaland, Sweden Locality: Kesebol, Vastra Gotaland,
 Sweden Note: K5-700 sample, annealing ex situ under inert atmosphere
;
_journal_name_full 'American Mineralogist'
_journal_page_first 121
_journal_page_last 134
_journal_paper_doi 10.2138/am.2009.2998
_journal_volume 94
_journal_year 2009
_chemical_compound_source 'Kesebol, Vastra Gotaland, Sweden'
_chemical_formula_sum 'Al1.08 Ca0.7 Ce0.78 Fe0.14 H Mn2.3 O13 Si3'
_chemical_name_mineral 'Allanite-subgroup mineral'
_space_group_IT_number 11
_symmetry_space_group_name_Hall '-P 2yb'
_symmetry_space_group_name_H-M 'P 1 21/m 1'
_cell_angle_alpha 90
_cell_angle_beta 114.46
_cell_angle_gamma 90
_cell_length_a 8.925
_cell_length_b 5.744
_cell_length_c 10.158
_cell_volume 474.015
_cell_formula_units_Z 2
_database_code_amcsd 0004809
_exptl_crystal_density_diffrn 4.161
_cod_original_formula_sum 'Mn2.3 Ca.7 Ce.78 Fe.14 Al1.08 Si3 O13 H'
_cod_database_code 9013294

loop_
_space_group_symop_operation_xyz
x,y,z
x,1/2-y,z
-x,1/2+y,-z
-x,-y,-z

loop_
_atom_site_aniso_label
_atom_site_aniso_U_11
_atom_site_aniso_U_22
_atom_site_aniso_U_33
_atom_site_aniso_U_12
_atom_site_aniso_U_13
_atom_site_aniso_U_23
MnA1 0.01770 0.00940 0.01070 0.00000 0.00880 0.00000
CaA1 0.01770 0.00940 0.01070 0.00000 0.00880 0.00000
CeA2 0.00907 0.01519 0.00884 0.00000 0.00190 0.00000
CaA2 0.00907 0.01519 0.00884 0.00000 0.00190 0.00000
FeM2 0.00690 0.00700 0.00940 0.00010 0.00190 -0.00040
AlM2 0.00690 0.00700 0.00940 0.00010 0.00190 -0.00040
MnM1 0.00730 0.00840 0.00940 -0.00060 0.00230 -0.00060
AlM1 0.00730 0.00840 0.00940 -0.00060 0.00230 -0.00060
MnM3 0.00730 0.00950 0.00840 0.00000 -0.00070 0.00000
Si1 0.00750 0.00690 0.00790 0.00000 0.00190 0.00000
Si2 0.00650 0.00820 0.00850 0.00000 0.00280 0.00000
Si3 0.00540 0.00740 0.00700 0.00000 0.00240 0.00000
O1 0.01130 0.00890 0.01860 0.00220 0.00640 0.00090
O2 0.00980 0.01140 0.01140 -0.00260 0.00390 -0.00100
O3 0.01030 0.00760 0.01500 0.00030 -0.00020 -0.00130
O4 0.00990 0.01030 0.01070 0.00000 0.00270 0.00000
O5 0.00900 0.01050 0.00910 0.00000 0.00180 0.00000
O6 0.01090 0.01040 0.01340 0.00000 0.00780 0.00000
O7 0.01100 0.01600 0.00870 0.00000 -0.00040 0.00000
O8 0.01340 0.03800 0.02000 0.00000 0.01170 0.00000
O9 0.01740 0.02700 0.00930 0.00000 0.00640 0.00000
O10 0.00880 0.01020 0.01260 0.00000 0.00510 0.00000

loop_
_atom_site_label
_atom_site_fract_x
_atom_site_fract_y
_atom_site_fract_z
_atom_site_occupancy
_atom_site_U_iso_or_equiv
MnA1 0.76071 0.75000 0.15180 0.52000 0.01160
CaA1 0.76071 0.75000 0.15180 0.48000 0.01160
CeA2 0.59496 0.75000 0.42657 0.78000 0.01164
CaA2 0.59496 0.75000 0.42657 0.22000 0.01164
FeM2 0.00000 0.00000 0.50000 0.14000 0.00830
AlM2 0.00000 0.00000 0.50000 0.86000 0.00830
MnM1 0.00000 0.00000 0.00000 0.78000 0.00880
AlM1 0.00000 0.00000 0.00000 0.22000 0.00880
MnM3 0.30626 0.25000 0.21377 1.00000 0.00972
Si1 0.34464 0.75000 0.03876 1.00000 0.00790
Si2 0.68996 0.25000 0.27864 1.00000 0.00780
Si3 0.19090 0.75000 0.32504 1.00000 0.00670
O1 0.24090 0.98980 0.02920 1.00000 0.01290
O2 0.31480 0.97330 0.36340 1.00000 0.01100
O3 0.80040 0.01490 0.33340 1.00000 0.01280
O4 0.05620 0.25000 0.13390 1.00000 0.01080
O5 0.04970 0.75000 0.15610 1.00000 0.01020
O6 0.07570 0.75000 0.41660 1.00000 0.01060
O7 0.51430 0.75000 0.17860 1.00000 0.01340
O8 0.54860 0.25000 0.33590 1.00000 0.02200
O9 0.60980 0.25000 0.10160 1.00000 0.01740
O10 0.09130 0.25000 0.43290 1.00000 0.01030
H 0.01800 0.25000 0.29300 1.00000 0.02000

loop_
_cod_related_entry_id
_cod_related_entry_database
_cod_related_entry_code
1 AMCSD 0004809
